data_7037098
loop_
_publ_author_name
'Maity, Dilip Kumar'
'Bhattacharya, Biswajit'
'Halder, Arijit'
'Ghoshal, Debajyoti'

_publ_section_title
;
 Tuned synthesis of two coordination polymers of Cd(ii) using substituted
 bent 3-pyridyl linker and succinate: structures and their applications in
 anion exchange and sorption properties.
;
_journal_issue 48
_journal_name_full 'Dalton transactions (Cambridge, England : 2003)'
_journal_page_first 20999
_journal_page_last 21007
_journal_paper_doi 10.1039/c5dt03738g
_journal_volume 44
_journal_year 2015
_chemical_formula_sum 'C28 H28 Cd Cl2 N8 O8'
_chemical_formula_weight 787.88
_chemical_name_systematic
;
 ?
;
_space_group_IT_number 14
_symmetry_cell_setting monoclinic
_symmetry_space_group_name_Hall '-P 2yn'
_symmetry_space_group_name_H-M 'P 1 21/n 1'
_atom_sites_solution_hydrogens geom
_atom_sites_solution_primary direct
_atom_sites_solution_secondary difmap
_audit_creation_method SHELXL-97
_audit_update_record
;
2015-09-24 deposited with the CCDC.
2015-11-04 downloaded from the CCDC.
;
_cell_angle_alpha 90.000(5)
_cell_angle_beta 98.701(5)
_cell_angle_gamma 90.000(5)
_cell_formula_units_Z 2
_cell_length_a 8.840(5)
_cell_length_b 17.934(5)
_cell_length_c 10.458(5)
_cell_measurement_reflns_used 250
_cell_measurement_temperature 298(2)
_cell_measurement_theta_max 27.6
_cell_measurement_theta_min 2.3
_cell_volume 1638.9(13)
_computing_cell_refinement 'SMART APEX II'
_computing_data_collection 'SMART APEX II (BRUKER,2010)'
_computing_data_reduction 'SAINT (BRUKER,2000)'
_computing_molecular_graphics 'Ortep-3v2 for windows (Farrugia,1997)'
_computing_publication_material 'PLATON (Spek, 2008)'
_computing_structure_refinement 'SHELXL-97 (Sheldrick, 2008)'
_computing_structure_solution 'SHELXS-97 (Sheldrick, 2008)'
_diffrn_ambient_temperature 298(2)
_diffrn_measured_fraction_theta_full 0.996
_diffrn_measured_fraction_theta_max 0.996
_diffrn_measurement_device_type 'CCD area detector'
_diffrn_measurement_method 'phi and omega scans'
_diffrn_radiation_monochromator graphite
_diffrn_radiation_source 'fine-focus sealed tube'
_diffrn_radiation_type MoK\a
_diffrn_radiation_wavelength 0.71073
_diffrn_reflns_av_R_equivalents 0.0336
_diffrn_reflns_av_sigmaI/netI 0.0215
_diffrn_reflns_limit_h_max 10
_diffrn_reflns_limit_h_min -11
_diffrn_reflns_limit_k_max 23
_diffrn_reflns_limit_k_min -23
_diffrn_reflns_limit_l_max 13
_diffrn_reflns_limit_l_min -13
_diffrn_reflns_number 28123
_diffrn_reflns_theta_full 27.58
_diffrn_reflns_theta_max 27.58
_diffrn_reflns_theta_min 2.27
_exptl_absorpt_coefficient_mu 0.890
_exptl_absorpt_correction_T_max 0.9843
_exptl_absorpt_correction_T_min 0.8789
_exptl_absorpt_correction_type multi-scan
_exptl_absorpt_process_details
;
'XPREP' - A PROGRAM DATA PREPARATION & RECIPROCAL 
SPACE EXPLORATION,
Bruker Analytical X-ray Systems, 1997
;
_exptl_crystal_colour White
_exptl_crystal_density_diffrn 1.597
_exptl_crystal_density_method 'not measured'
_exptl_crystal_description Block
_exptl_crystal_F_000 796
_exptl_crystal_size_max 0.20
_exptl_crystal_size_mid 0.10
_exptl_crystal_size_min 0.10
_refine_diff_density_max 0.887
_refine_diff_density_min -0.582
_refine_diff_density_rms 0.077
_refine_ls_extinction_method none
_refine_ls_goodness_of_fit_ref 1.059
_refine_ls_hydrogen_treatment mixed
_refine_ls_matrix_type full
_refine_ls_number_parameters 216
_refine_ls_number_reflns 3780
_refine_ls_number_restraints 0
_refine_ls_restrained_S_all 1.059
_refine_ls_R_factor_all 0.0488
_refine_ls_R_factor_gt 0.0387
_refine_ls_shift/su_max 0.000
_refine_ls_shift/su_mean 0.000
_refine_ls_structure_factor_coef Fsqd
_refine_ls_weighting_details 'calc w=1/[\s^2^(Fo^2^)+(0.0521P)^2^+2.0794P] where P=(Fo^2^+2Fc^2^)/3'
_refine_ls_weighting_scheme calc
_refine_ls_wR_factor_gt 0.1024
_refine_ls_wR_factor_ref 0.1087
_reflns_number_gt 3131
_reflns_number_total 3780
_reflns_threshold_expression >2\s(I)
_cod_data_source_file c5dt03738g2.cif
_cod_data_source_block DG1
_cod_depositor_comments
;
The following automatic conversions were performed:

'_symmetry_cell_setting' value 'Monoclinic' changed to 'monoclinic'
according to
/usr/data/users/saulius/crontab/automatic-downloads/rss-feeds/RSC/lib/dictionaries/cif_core.dic
dictionary named 'cif_core.dic' version 2.4.2 from 2011-04-26.

Automatic conversion script
Id: cif_fix_values 3271 2015-04-21 07:52:19Z andrius 

 Adding full bibliography for 7037098--7037099.cif.
;
_cod_original_sg_symbol_H-M P21/n
_cod_database_code 7037098

loop_
_symmetry_equiv_pos_as_xyz
'x, y, z'
'-x+1/2, y+1/2, -z+1/2'
'-x, -y, -z'
'x-1/2, -y-1/2, z-1/2'

loop_
_atom_site_label
_atom_site_type_symbol
_atom_site_fract_x
_atom_site_fract_y
_atom_site_fract_z
_atom_site_U_iso_or_equiv
_atom_site_adp_type
_atom_site_occupancy
_atom_site_symmetry_multiplicity
_atom_site_calc_flag
_atom_site_refinement_flags
Cd1 Cd 1.0000 0.0000 1.0000 0.03454(12) Uani 1 2 d S
Cl1 Cl 0.65323(9) 0.11579(5) 0.99467(8) 0.0443(2) Uani 1 1 d .
O1 O 0.7626(3) 0.05826(16) 1.0249(3) 0.0694(8) Uani 1 1 d .
N1 N 1.1413(3) 0.08626(15) 1.1377(2) 0.0373(6) Uani 1 1 d .
N2 N 1.5600(3) 0.14398(15) 1.4619(3) 0.0391(6) Uani 1 1 d .
C6 C 1.5036(3) 0.09671(17) 1.3760(3) 0.0342(6) Uani 1 1 d .
N3 N 1.6916(3) 0.12241(15) 1.5429(2) 0.0395(6) Uani 1 1 d .
C4 C 1.3566(3) 0.11899(17) 1.2965(3) 0.0323(6) Uani 1 1 d .
C2 C 1.1607(4) 0.2081(2) 1.2268(4) 0.0480(8) Uani 1 1 d .
H2 H 1.1195 0.2556 1.2301 0.058 Uiso 1 1 calc R
C5 C 1.2756(3) 0.06940(18) 1.2106(3) 0.0349(6) Uani 1 1 d .
H5 H 1.3161 0.0221 1.2028 0.042 Uiso 1 1 calc R
C8 C 1.8141(4) 0.15818(18) 1.5346(3) 0.0395(7) Uani 1 1 d .
C3 C 1.2962(4) 0.18992(19) 1.3033(3) 0.0418(7) Uani 1 1 d .
H3 H 1.3472 0.2251 1.3593 0.050 Uiso 1 1 calc R
O3 O 0.5887(5) 0.1108(3) 0.8612(4) 0.1096(14) Uani 1 1 d .
O2 O 0.7294(5) 0.1843(2) 1.0037(6) 0.131(2) Uani 1 1 d .
C7 C 1.5758(5) 0.0241(2) 1.3521(4) 0.0519(9) Uani 1 1 d .
H7A H 1.6194 0.0271 1.2736 0.078 Uiso 1 1 calc R
H7B H 1.4998 -0.0145 1.3443 0.078 Uiso 1 1 calc R
H7C H 1.6548 0.0130 1.4230 0.078 Uiso 1 1 calc R
O4 O 0.5415(6) 0.1132(4) 1.0667(6) 0.180(3) Uani 1 1 d .
C1 C 1.0871(4) 0.15484(19) 1.1454(3) 0.0428(8) Uani 1 1 d .
H1 H 0.9956 0.1674 1.0937 0.051 Uiso 1 1 calc R
C9 C 1.8260(5) 0.2174(3) 1.4366(4) 0.0743(15) Uani 1 1 d .
H9A H 1.8743 0.1974 1.3678 0.111 Uiso 1 1 calc R
H9B H 1.8859 0.2581 1.4766 0.111 Uiso 1 1 calc R
H9C H 1.7254 0.2349 1.4021 0.111 Uiso 1 1 calc R
C14 C 1.9296(4) 0.09708(18) 1.7383(3) 0.0374(7) Uani 1 1 d .
H14 H 1.8304 0.0839 1.7486 0.045 Uiso 1 1 calc R
C10 C 1.9495(4) 0.13805(17) 1.6303(3) 0.0351(6) Uani 1 1 d .
C11 C 2.0983(4) 0.1583(2) 1.6174(3) 0.0453(8) Uani 1 1 d .
H11 H 2.1173 0.1864 1.5469 0.054 Uiso 1 1 calc R
N4 N 2.0442(3) 0.07516(15) 1.8290(2) 0.0366(6) Uani 1 1 d .
C13 C 2.1873(4) 0.09493(18) 1.8139(3) 0.0398(7) Uani 1 1 d .
H13 H 2.2685 0.0801 1.8758 0.048 Uiso 1 1 calc R
C12 C 2.2174(4) 0.1361(2) 1.7107(3) 0.0461(8) Uani 1 1 d .
H12 H 2.3176 0.1491 1.7032 0.055 Uiso 1 1 calc R

loop_
_atom_site_aniso_label
_atom_site_aniso_U_11
_atom_site_aniso_U_22
_atom_site_aniso_U_33
_atom_site_aniso_U_23
_atom_site_aniso_U_13
_atom_site_aniso_U_12
Cd1 0.03176(18) 0.03668(18) 0.03058(17) 0.00237(12) -0.01017(12) -0.00219(13)
Cl1 0.0342(4) 0.0444(4) 0.0548(5) 0.0038(4) 0.0079(3) 0.0082(3)
O1 0.0461(16) 0.0579(17) 0.101(2) 0.0041(16) -0.0001(15) 0.0154(13)
N1 0.0328(14) 0.0412(14) 0.0341(12) -0.0021(11) -0.0070(10) -0.0023(11)
N2 0.0341(14) 0.0417(14) 0.0368(13) 0.0024(11) -0.0100(11) -0.0036(11)
C6 0.0313(15) 0.0373(16) 0.0314(14) 0.0034(12) -0.0038(12) -0.0033(12)
N3 0.0365(15) 0.0425(15) 0.0338(13) 0.0039(11) -0.0132(11) -0.0053(12)
C4 0.0299(15) 0.0374(15) 0.0275(13) -0.0008(11) -0.0019(11) -0.0021(12)
C2 0.044(2) 0.0379(18) 0.058(2) -0.0060(15) -0.0069(16) 0.0085(15)
C5 0.0299(15) 0.0365(16) 0.0353(15) -0.0011(12) -0.0051(12) 0.0011(12)
C8 0.0392(18) 0.0403(17) 0.0353(15) 0.0057(13) -0.0069(13) -0.0044(14)
C3 0.0408(18) 0.0389(17) 0.0417(17) -0.0079(13) -0.0070(14) -0.0002(14)
O3 0.104(3) 0.133(4) 0.079(2) -0.001(2) -0.026(2) 0.029(3)
O2 0.092(3) 0.054(2) 0.224(6) 0.009(3) -0.047(3) 0.000(2)
C7 0.049(2) 0.0475(19) 0.053(2) -0.0040(16) -0.0149(17) 0.0109(17)
O4 0.136(4) 0.268(8) 0.163(5) 0.130(5) 0.108(4) 0.117(5)
C1 0.0319(17) 0.0455(18) 0.0456(17) 0.0005(14) -0.0115(13) 0.0043(14)
C9 0.055(3) 0.088(3) 0.072(3) 0.045(3) -0.016(2) -0.018(2)
C14 0.0304(16) 0.0440(17) 0.0348(15) 0.0035(13) -0.0049(12) -0.0041(13)
C10 0.0326(16) 0.0344(15) 0.0354(14) 0.0018(12) -0.0041(12) -0.0044(12)
C11 0.0390(18) 0.0481(19) 0.0471(18) 0.0088(15) 0.0012(14) -0.0101(15)
N4 0.0316(13) 0.0409(14) 0.0341(13) 0.0035(11) -0.0055(10) -0.0010(11)
C13 0.0294(16) 0.0399(17) 0.0454(17) -0.0020(13) -0.0090(13) -0.0007(13)
C12 0.0296(17) 0.051(2) 0.055(2) 0.0037(16) -0.0004(14) -0.0087(14)

loop_
_atom_type_symbol
_atom_type_description
_atom_type_scat_dispersion_real
_atom_type_scat_dispersion_imag
_atom_type_scat_source
C C 0.0033 0.0016 'International Tables Vol C Tables 4.2.6.8 and 6.1.1.4'
H H 0.0000 0.0000 'International Tables Vol C Tables 4.2.6.8 and 6.1.1.4'
N N 0.0061 0.0033 'International Tables Vol C Tables 4.2.6.8 and 6.1.1.4'
O O 0.0106 0.0060 'International Tables Vol C Tables 4.2.6.8 and 6.1.1.4'
Cl Cl 0.1484 0.1585 'International Tables Vol C Tables 4.2.6.8 and 6.1.1.4'
Cd Cd -0.8075 1.2024 'International Tables Vol C Tables 4.2.6.8 and 6.1.1.4'

loop_
_geom_angle_atom_site_label_1
_geom_angle_atom_site_label_2
_geom_angle_atom_site_label_3
_geom_angle
_geom_angle_site_symmetry_1
_geom_angle_site_symmetry_3
N4 Cd1 N4 180.0 3_858 1_454
N4 Cd1 N1 92.64(10) 3_858 .
N4 Cd1 N1 87.36(10) 1_454 .
N4 Cd1 N1 87.36(10) 3_858 3_757
N4 Cd1 N1 92.64(10) 1_454 3_757
N1 Cd1 N1 180.00(10) . 3_757
N4 Cd1 O1 94.76(10) 3_858 3_757
N4 Cd1 O1 85.24(10) 1_454 3_757
N1 Cd1 O1 87.73(11) . 3_757
N1 Cd1 O1 92.27(11) 3_757 3_757
N4 Cd1 O1 85.24(10) 3_858 .
N4 Cd1 O1 94.76(10) 1_454 .
N1 Cd1 O1 92.27(11) . .
N1 Cd1 O1 87.73(11) 3_757 .
O1 Cd1 O1 180.00(16) 3_757 .
O4 Cl1 O2 112.5(5) . .
O4 Cl1 O1 112.8(3) . .
O2 Cl1 O1 108.7(2) . .
O4 Cl1 O3 109.3(4) . .
O2 Cl1 O3 103.8(3) . .
O1 Cl1 O3 109.3(2) . .
Cl1 O1 Cd1 150.9(2) . .
C1 N1 C5 118.0(3) . .
C1 N1 Cd1 119.1(2) . .
C5 N1 Cd1 122.9(2) . .
C6 N2 N3 116.5(3) . .
N2 C6 C4 115.4(3) . .
N2 C6 C7 124.5(3) . .
C4 C6 C7 120.1(3) . .
C8 N3 N2 117.5(3) . .
C5 C4 C3 117.2(3) . .
C5 C4 C6 120.8(3) . .
C3 C4 C6 121.9(3) . .
C1 C2 C3 119.0(3) . .
N1 C5 C4 123.3(3) . .
N3 C8 C10 116.0(3) . .
N3 C8 C9 123.7(3) . .
C10 C8 C9 120.3(3) . .
C2 C3 C4 119.8(3) . .
N1 C1 C2 122.6(3) . .
N4 C14 C10 124.0(3) . .
C14 C10 C11 117.2(3) . .
C14 C10 C8 119.5(3) . .
C11 C10 C8 123.3(3) . .
C12 C11 C10 119.2(3) . .
C14 N4 C13 117.6(3) . .
C14 N4 Cd1 121.3(2) . 1_656
C13 N4 Cd1 121.0(2) . 1_656
N4 C13 C12 122.3(3) . .
C13 C12 C11 119.6(3) . .

loop_
_geom_bond_atom_site_label_1
_geom_bond_atom_site_label_2
_geom_bond_distance
_geom_bond_site_symmetry_2
Cd1 N4 2.319(3) 3_858
Cd1 N4 2.319(3) 1_454
Cd1 N1 2.342(3) .
Cd1 N1 2.342(3) 3_757
Cd1 O1 2.394(3) 3_757
Cd1 O1 2.394(3) .
Cl1 O4 1.330(4) .
Cl1 O2 1.398(4) .
Cl1 O1 1.416(3) .
Cl1 O3 1.428(4) .
N1 C1 1.327(4) .
N1 C5 1.345(4) .
N2 C6 1.280(4) .
N2 N3 1.387(3) .
C6 C4 1.487(4) .
C6 C7 1.488(5) .
N3 C8 1.273(4) .
C4 C5 1.385(4) .
C4 C3 1.385(5) .
C2 C1 1.376(5) .
C2 C3 1.375(5) .
C8 C10 1.484(4) .
C8 C9 1.491(5) .
C14 N4 1.338(4) .
C14 C10 1.380(4) .
C10 C11 1.391(5) .
C11 C12 1.381(5) .
N4 C13 1.346(4) .
N4 Cd1 2.319(3) 1_656
C13 C12 1.367(5) .
